data_2230246
loop_
_publ_author_name
'W\"ohlert, Susanne'
'Jess, Inke'
'N\"ather, Christian'

_publ_section_title
;
 Poly[[tetrakis(\m-1,2-di-4-pyridylethylene-\k^2^<i>N</i>:<i>N</i>')tetrakis(selenocyanato-\k<i>N</i>)dimanganese(II)]
 1,2-di-4-pyridylethylene disolvate]
;
_journal_coeditor_code BT5535
_journal_issue 6
_journal_name_full 'Acta Crystallographica Section E'
_journal_page_first m693
_journal_page_last m694
_journal_paper_doi 10.1107/S1600536811016199
_journal_volume 67
_journal_year 2011
_chemical_formula_iupac '[Mn2 (N C Se)4 (C12 H10 N2)4], 2C12 H10 N2'
_chemical_formula_moiety 'C52 H40 Mn2 N12 Se4, 2(C12 H10 N2)'
_chemical_formula_sum 'C76 H60 Mn2 N16 Se4'
_chemical_formula_weight 1623.12
_chemical_name_systematic
;
Poly[[tetrakis(\m-1,2-di-4-pyridylethylene-
\k^2^<i>N</i>:<i>N</i>')tetrakis(selenocyanato-\k<i>N</i>)dimanganese(II)]
1,2-di-4-pyridylethylene disolvate]
;
_space_group_IT_number 13
_symmetry_cell_setting monoclinic
_symmetry_space_group_name_Hall '-P 2yc'
_symmetry_space_group_name_H-M 'P 1 2/c 1'
_atom_sites_solution_hydrogens geom
_atom_sites_solution_primary direct
_atom_sites_solution_secondary difmap
_audit_creation_method SHELXL-97
_cell_angle_alpha 90.00
_cell_angle_beta 91.211(2)
_cell_angle_gamma 90.00
_cell_formula_units_Z 4
_cell_length_a 14.3102(3)
_cell_length_b 13.9933(2)
_cell_length_c 36.0614(6)
_cell_measurement_reflns_used 68086
_cell_measurement_temperature 293(2)
_cell_measurement_theta_max 25.18
_cell_measurement_theta_min 1.13
_cell_volume 7219.6(2)
_computing_cell_refinement 'X-AREA (Stoe & Cie, 2008)'
_computing_data_collection 'X-AREA (Stoe & Cie, 2008)'
_computing_data_reduction 'X-AREA (Stoe & Cie, 2008)'
_computing_molecular_graphics 'XP in SHELXTL (Sheldrick, 2008)'
_computing_publication_material 'XP in SHELXTL (Sheldrick, 2008) and DIAMOND (Brandenburg, 2011)'
_computing_structure_refinement 'SHELXL97 (Sheldrick, 2008)'
_computing_structure_solution 'SHELXS97 (Sheldrick, 2008)'
_diffrn_ambient_temperature 293(2)
_diffrn_measured_fraction_theta_full 0.988
_diffrn_measured_fraction_theta_max 0.988
_diffrn_measurement_device_type 'Stoe IPDS-2'
_diffrn_measurement_method \w
_diffrn_radiation_monochromator graphite
_diffrn_radiation_source 'fine-focus sealed tube'
_diffrn_radiation_type MoK\a
_diffrn_radiation_wavelength 0.71073
_diffrn_reflns_av_R_equivalents 0.0544
_diffrn_reflns_av_sigmaI/netI 0.0317
_diffrn_reflns_limit_h_max 17
_diffrn_reflns_limit_h_min -17
_diffrn_reflns_limit_k_max 16
_diffrn_reflns_limit_k_min -16
_diffrn_reflns_limit_l_max 43
_diffrn_reflns_limit_l_min -43
_diffrn_reflns_number 68086
_diffrn_reflns_theta_full 25.18
_diffrn_reflns_theta_max 25.18
_diffrn_reflns_theta_min 1.13
_diffrn_standards_decay_% 0
_diffrn_standards_interval_time 0
_diffrn_standards_number 0
_exptl_absorpt_coefficient_mu 2.421
_exptl_absorpt_correction_T_max 0.853
_exptl_absorpt_correction_T_min 0.689
_exptl_absorpt_correction_type numerical
_exptl_absorpt_process_details '(X-SHAPE and X-RED32; Stoe & Cie, 2008)'
_exptl_crystal_colour orange
_exptl_crystal_density_diffrn 1.493
_exptl_crystal_density_method 'not measured'
_exptl_crystal_description block
_exptl_crystal_F_000 3256
_exptl_crystal_size_max 0.1848
_exptl_crystal_size_mid 0.1273
_exptl_crystal_size_min 0.0751
_refine_diff_density_max 0.794
_refine_diff_density_min -0.775
_refine_ls_extinction_method none
_refine_ls_goodness_of_fit_ref 1.100
_refine_ls_hydrogen_treatment constr
_refine_ls_matrix_type full
_refine_ls_number_parameters 883
_refine_ls_number_reflns 12826
_refine_ls_number_restraints 0
_refine_ls_restrained_S_all 1.100
_refine_ls_R_factor_all 0.0724
_refine_ls_R_factor_gt 0.0556
_refine_ls_shift/su_max 0.001
_refine_ls_shift/su_mean 0.000
_refine_ls_structure_factor_coef Fsqd
_refine_ls_weighting_details 'calc w=1/[\s^2^(Fo^2^)+(0.0431P)^2^+9.7881P] where P=(Fo^2^+2Fc^2^)/3'
_refine_ls_weighting_scheme calc
_refine_ls_wR_factor_gt 0.1165
_refine_ls_wR_factor_ref 0.1241
_reflns_number_gt 10467
_reflns_number_total 12826
_reflns_threshold_expression I>2\s(I)
_cod_data_source_file bt5535.cif
_cod_data_source_block I
_cod_original_sg_symbol_H-M 'P 2/c'
_cod_database_code 2230246
_cod_database_fobs_code 2230246

loop_
_symmetry_equiv_pos_as_xyz
'x, y, z'
'-x, y, -z+1/2'
'-x, -y, -z'
'x, -y, z-1/2'

loop_
_atom_site_type_symbol
_atom_site_label
_atom_site_fract_x
_atom_site_fract_y
_atom_site_fract_z
_atom_site_U_iso_or_equiv
_atom_site_adp_type
_atom_site_calc_flag
_atom_site_refinement_flags
_atom_site_occupancy
_atom_site_symmetry_multiplicity
_atom_site_disorder_assembly
_atom_site_disorder_group
Mn Mn2 0.62315(4) 0.01645(4) 0.122255(15) 0.03700(14) Uani d . 1 1 . .
Mn Mn1 -0.12571(4) 0.21901(4) -0.119724(14) 0.03640(14) Uani d . 1 1 . .
N N1 -0.1268(2) 0.0521(2) -0.12307(8) 0.0420(7) Uani d . 1 1 . .
C C1 -0.1725(3) 0.0065(3) -0.15087(11) 0.0464(9) Uani d . 1 1 . .
H H1 -0.2060 0.0428 -0.1682 0.056 Uiso calc R 1 1 . .
C C2 -0.1722(3) -0.0915(3) -0.15496(11) 0.0514(10) Uani d . 1 1 . .
H H2 -0.2047 -0.1195 -0.1748 0.062 Uiso calc R 1 1 . .
C C3 -0.1239(3) -0.1482(3) -0.12975(11) 0.0445(9) Uani d . 1 1 . .
C C4 -0.0762(3) -0.1013(3) -0.10109(11) 0.0473(9) Uani d . 1 1 . .
H H4 -0.0421 -0.1360 -0.0835 0.057 Uiso calc R 1 1 . .
C C5 -0.0797(3) -0.0031(3) -0.09895(11) 0.0472(9) Uani d . 1 1 . .
H H5 -0.0474 0.0266 -0.0795 0.057 Uiso calc R 1 1 . .
C C6 -0.1261(3) -0.2528(3) -0.13367(12) 0.0525(10) Uani d . 1 1 . .
H H6 -0.1363 -0.2774 -0.1574 0.063 Uiso calc R 1 1 . .
C C7 -0.1148(3) -0.3143(3) -0.10635(12) 0.0525(10) Uani d . 1 1 . .
H H7 -0.1037 -0.2894 -0.0828 0.063 Uiso calc R 1 1 . .
C C8 -0.1182(3) -0.4190(3) -0.10983(11) 0.0467(9) Uani d . 1 1 . .
C C9 -0.1231(3) -0.4765(3) -0.07876(11) 0.0540(11) Uani d . 1 1 . .
H H9 -0.1237 -0.4492 -0.0552 0.065 Uiso calc R 1 1 . .
C C10 -0.1271(3) -0.5740(3) -0.08270(11) 0.0527(10) Uani d . 1 1 . .
H H10 -0.1311 -0.6113 -0.0614 0.063 Uiso calc R 1 1 . .
C C11 -0.1207(3) -0.5623(3) -0.14530(12) 0.0549(11) Uani d . 1 1 . .
H H11 -0.1197 -0.5915 -0.1685 0.066 Uiso calc R 1 1 . .
C C12 -0.1169(3) -0.4645(3) -0.14405(11) 0.0537(11) Uani d . 1 1 . .
H H12 -0.1135 -0.4291 -0.1658 0.064 Uiso calc R 1 1 . .
N N2 -0.1256(2) -0.6180(2) -0.11562(9) 0.0483(8) Uani d . 1 1 . .
N N21 0.0030(2) 0.2156(2) -0.07933(8) 0.0422(7) Uani d . 1 1 . .
C C21 0.0906(3) 0.2202(4) -0.09136(12) 0.0589(11) Uani d . 1 1 . .
H H21 0.0994 0.2310 -0.1165 0.071 Uiso calc R 1 1 . .
C C22 0.1680(3) 0.2100(4) -0.06881(13) 0.0675(13) Uani d . 1 1 . .
H H22 0.2271 0.2160 -0.0788 0.081 Uiso calc R 1 1 . .
C C23 0.1600(3) 0.1911(3) -0.03208(13) 0.0558(11) Uani d . 1 1 . .
C C24 0.0698(3) 0.1901(4) -0.01895(12) 0.0641(13) Uani d . 1 1 . .
H H24 0.0600 0.1812 0.0062 0.077 Uiso calc R 1 1 . .
C C25 -0.0056(3) 0.2024(3) -0.04298(11) 0.0549(11) Uani d . 1 1 . .
H H25 -0.0653 0.2014 -0.0333 0.066 Uiso calc R 1 1 . .
C C26 0.2465(4) 0.1687(4) -0.01021(14) 0.0691(13) Uani d . 1 1 . .
H H26 0.3028 0.1894 -0.0198 0.083 Uiso calc R 1 1 . .
C C27 0.2501(4) 0.1240(4) 0.02013(13) 0.0701(13) Uani d . 1 1 . .
H H27 0.1935 0.1084 0.0308 0.084 Uiso calc R 1 1 . .
C C28 0.3371(3) 0.0938(3) 0.04045(13) 0.0563(11) Uani d . 1 1 . .
C C29 0.3289(3) 0.0599(5) 0.07585(14) 0.0851(18) Uani d . 1 1 . .
H H29 0.2701 0.0552 0.0862 0.102 Uiso calc R 1 1 . .
C C30 0.4062(3) 0.0326(4) 0.09612(13) 0.0737(15) Uani d . 1 1 . .
H H30 0.3978 0.0108 0.1202 0.088 Uiso calc R 1 1 . .
C C31 0.5007(3) 0.0635(3) 0.04844(11) 0.0541(11) Uani d . 1 1 . .
H H31 0.5595 0.0626 0.0380 0.065 Uiso calc R 1 1 . .
C C32 0.4251(3) 0.0941(3) 0.02680(12) 0.0625(12) Uani d . 1 1 . .
H H32 0.4347 0.1151 0.0027 0.075 Uiso calc R 1 1 . .
N N22 0.4927(2) 0.0356(2) 0.08342(8) 0.0438(7) Uani d . 1 1 . .
N N41 0.6187(2) -0.1488(2) 0.11906(9) 0.0433(7) Uani d . 1 1 . .
C C41 0.5692(3) -0.1929(3) 0.09229(11) 0.0472(9) Uani d . 1 1 . .
H H41 0.5347 -0.1556 0.0756 0.057 Uiso calc R 1 1 . .
C C42 0.5664(3) -0.2906(3) 0.08807(11) 0.0519(10) Uani d . 1 1 . .
H H42 0.5309 -0.3174 0.0688 0.062 Uiso calc R 1 1 . .
C C43 0.6161(3) -0.3492(3) 0.11222(11) 0.0465(9) Uani d . 1 1 . .
C C44 0.6675(3) -0.3037(3) 0.14042(12) 0.0519(10) Uani d . 1 1 . .
H H44 0.7022 -0.3396 0.1575 0.062 Uiso calc R 1 1 . .
C C45 0.6666(3) -0.2057(3) 0.14279(12) 0.0497(10) Uani d . 1 1 . .
H H45 0.7010 -0.1770 0.1619 0.060 Uiso calc R 1 1 . .
C C46 0.6144(3) -0.4537(3) 0.10791(12) 0.0527(10) Uani d . 1 1 . .
H H46 0.6020 -0.4780 0.0843 0.063 Uiso calc R 1 1 . .
C C47 0.6291(3) -0.5155(3) 0.13501(12) 0.0527(10) Uani d . 1 1 . .
H H47 0.6416 -0.4907 0.1585 0.063 Uiso calc R 1 1 . .
C C48 0.6277(3) -0.6200(3) 0.13131(11) 0.0464(9) Uani d . 1 1 . .
C C49 0.6207(3) -0.6768(3) 0.16241(12) 0.0559(11) Uani d . 1 1 . .
H H49 0.6161 -0.6492 0.1858 0.067 Uiso calc R 1 1 . .
C C50 0.6205(3) -0.7749(3) 0.15851(11) 0.0530(11) Uani d . 1 1 . .
H H50 0.6145 -0.8118 0.1798 0.064 Uiso calc R 1 1 . .
C C51 0.6363(3) -0.7641(3) 0.09618(11) 0.0526(10) Uani d . 1 1 . .
H H51 0.6431 -0.7935 0.0733 0.063 Uiso calc R 1 1 . .
C C52 0.6351(3) -0.6657(3) 0.09734(11) 0.0514(10) Uani d . 1 1 . .
H H52 0.6393 -0.6303 0.0756 0.062 Uiso calc R 1 1 . .
N N42 0.6283(2) -0.8201(2) 0.12618(9) 0.0463(8) Uani d . 1 1 . .
N N61 0.8742(4) 0.4435(5) 0.01294(14) 0.1056(18) Uani d . 1 1 . .
C C61 0.8781(6) 0.5184(5) 0.0353(2) 0.111(2) Uani d . 1 1 . .
H H61 0.8820 0.5785 0.0245 0.133 Uiso calc R 1 1 . .
C C62 0.8768(5) 0.5137(5) 0.07329(16) 0.0887(17) Uani d . 1 1 . .
H H62 0.8790 0.5696 0.0872 0.106 Uiso calc R 1 1 . .
C C63 0.8722(3) 0.4262(4) 0.09082(13) 0.0657(13) Uani d . 1 1 . .
C C64 0.8668(4) 0.3469(4) 0.06801(14) 0.0739(14) Uani d . 1 1 . .
H H64 0.8628 0.2858 0.0780 0.089 Uiso calc R 1 1 . .
C C65 0.8673(5) 0.3602(5) 0.02991(16) 0.0937(19) Uani d . 1 1 . .
H H65 0.8625 0.3060 0.0151 0.112 Uiso calc R 1 1 . .
C C66 0.8729(3) 0.4229(4) 0.13149(14) 0.0674(13) Uani d . 1 1 . .
H H66 0.8765 0.4813 0.1438 0.081 Uiso calc R 1 1 . .
C C67 0.8690(4) 0.3472(4) 0.15213(14) 0.0709(13) Uani d . 1 1 . .
H H67 0.8654 0.2886 0.1400 0.085 Uiso calc R 1 1 . .
C C68 0.8698(4) 0.3450(4) 0.19293(13) 0.0708(14) Uani d . 1 1 . .
C C69 0.8767(5) 0.4244(5) 0.21498(16) 0.100(2) Uani d . 1 1 . .
H H69 0.8812 0.4847 0.2043 0.120 Uiso calc R 1 1 . .
C C70 0.8771(6) 0.4151(6) 0.25317(18) 0.116(3) Uani d . 1 1 . .
H H70 0.8818 0.4705 0.2673 0.139 Uiso calc R 1 1 . .
C C71 0.8637(6) 0.2587(6) 0.24944(19) 0.119(3) Uani d . 1 1 . .
H H71 0.8588 0.1994 0.2609 0.143 Uiso calc R 1 1 . .
C C72 0.8622(6) 0.2603(5) 0.21140(16) 0.103(2) Uani d . 1 1 . .
H H72 0.8559 0.2036 0.1982 0.124 Uiso calc R 1 1 . .
N N62 0.8713(4) 0.3331(5) 0.27070(14) 0.1031(17) Uani d . 1 1 . .
N N81 -0.2528(2) 0.2278(2) -0.16142(9) 0.0448(8) Uani d . 1 1 . .
C C81 -0.3403(3) 0.2265(4) -0.14929(13) 0.0637(13) Uani d . 1 1 . .
H H81 -0.3490 0.2250 -0.1238 0.076 Uiso calc R 1 1 . .
C C82 -0.4178(3) 0.2272(4) -0.17205(14) 0.0758(15) Uani d . 1 1 . .
H H82 -0.4768 0.2269 -0.1617 0.091 Uiso calc R 1 1 . .
C C83 -0.4103(3) 0.2284(4) -0.20947(14) 0.0634(12) Uani d . 1 1 . .
C C84 -0.3201(4) 0.2293(4) -0.22283(12) 0.0635(12) Uani d . 1 1 . .
H H84 -0.3104 0.2298 -0.2483 0.076 Uiso calc R 1 1 . .
C C85 -0.2444(3) 0.2295(3) -0.19821(11) 0.0545(11) Uani d . 1 1 . .
H H85 -0.1846 0.2309 -0.2078 0.065 Uiso calc R 1 1 . .
C C86 -0.4971(4) 0.2283(4) -0.23282(13) 0.0800(16) Uani d . 1 1 . .
H H86 -0.5532 0.2283 -0.2203 0.096 Uiso calc R 1 1 . .
N N101 -0.3906(4) -0.4425(5) 0.00920(14) 0.0989(16) Uani d . 1 1 . .
C C101 -0.3648(5) -0.5210(6) -0.00842(18) 0.100(2) Uani d . 1 1 . .
H H101 -0.3497 -0.5746 0.0057 0.120 Uiso calc R 1 1 . .
C C102 -0.3589(4) -0.5281(5) -0.04643(17) 0.0925(18) Uani d . 1 1 . .
H H102 -0.3421 -0.5856 -0.0573 0.111 Uiso calc R 1 1 . .
C C103 -0.3780(4) -0.4503(5) -0.06783(15) 0.0788(16) Uani d . 1 1 . .
C C104 -0.4056(5) -0.3687(5) -0.04989(17) 0.0963(19) Uani d . 1 1 . .
H H104 -0.4208 -0.3142 -0.0635 0.116 Uiso calc R 1 1 . .
C C105 -0.4109(5) -0.3675(6) -0.01181(18) 0.103(2) Uani d . 1 1 . .
H H105 -0.4295 -0.3113 -0.0003 0.123 Uiso calc R 1 1 . .
C C106 -0.3716(4) -0.4604(6) -0.10878(17) 0.097(2) Uani d . 1 1 . .
H H106 -0.3609 -0.5218 -0.1176 0.116 Uiso calc R 1 1 . .
C C107 -0.3786(4) -0.3983(6) -0.13192(19) 0.105(2) Uani d . 1 1 . .
H H107 -0.3873 -0.3365 -0.1232 0.126 Uiso calc R 1 1 . .
C C108 -0.3749(4) -0.4100(6) -0.17381(17) 0.096(2) Uani d . 1 1 . .
C C109 -0.3663(6) -0.4953(6) -0.1922(2) 0.122(3) Uani d . 1 1 . .
H H109 -0.3608 -0.5520 -0.1788 0.146 Uiso calc R 1 1 . .
C C110 -0.3657(7) -0.4969(6) -0.2306(2) 0.135(3) Uani d . 1 1 . .
H H110 -0.3599 -0.5558 -0.2422 0.161 Uiso calc R 1 1 . .
C C111 -0.3801(5) -0.3401(6) -0.23341(19) 0.106(2) Uani d . 1 1 . .
H H111 -0.3854 -0.2844 -0.2474 0.127 Uiso calc R 1 1 . .
N N102 -0.3728(5) -0.4211(5) -0.25138(15) 0.115(2) Uani d . 1 1 . .
N N121 0.7525(2) 0.0070(2) 0.16209(8) 0.0428(7) Uani d . 1 1 . .
C C121 0.7446(3) -0.0039(3) 0.19864(11) 0.0541(11) Uani d . 1 1 . .
H H121 0.6849 -0.0061 0.2084 0.065 Uiso calc R 1 1 . .
C C122 0.8207(3) -0.0121(3) 0.22282(12) 0.0602(12) Uani d . 1 1 . .
H H122 0.8114 -0.0200 0.2481 0.072 Uiso calc R 1 1 . .
C C123 0.9097(3) -0.0085(3) 0.20951(12) 0.0548(11) Uani d . 1 1 . .
C C124 0.9175(3) 0.0022(4) 0.17212(13) 0.0725(15) Uani d . 1 1 . .
H H124 0.9764 0.0049 0.1617 0.087 Uiso calc R 1 1 . .
C C125 0.8391(3) 0.0092(4) 0.14988(12) 0.0644(13) Uani d . 1 1 . .
H H125 0.8472 0.0159 0.1245 0.077 Uiso calc R 1 1 . .
C C126 0.9966(4) -0.0124(4) 0.23262(12) 0.0684(13) Uani d . 1 1 . .
H H126 1.0524 -0.0152 0.2199 0.082 Uiso calc R 1 1 . .
N N13 -0.0334(3) 0.2265(3) -0.16706(9) 0.0530(9) Uani d . 1 1 . .
C C13 0.0280(3) 0.2525(3) -0.18490(11) 0.0493(10) Uani d . 1 1 . .
Se Se13 0.12347(4) 0.29280(5) -0.211172(17) 0.0860(2) Uani d . 1 1 . .
N N14 -0.2189(2) 0.2092(3) -0.07297(9) 0.0523(8) Uani d . 1 1 . .
C C14 -0.2774(3) 0.2041(3) -0.05138(11) 0.0475(9) Uani d . 1 1 . .
Se Se14 -0.36807(4) 0.19698(5) -0.018923(14) 0.07474(17) Uani d . 1 1 . .
N N16 0.5330(3) 0.0107(3) 0.16991(9) 0.0547(9) Uani d . 1 1 . .
C C16 0.4719(3) 0.0262(3) 0.18959(11) 0.0503(10) Uani d . 1 1 . .
Se Se16 0.37749(4) 0.05023(6) 0.219058(15) 0.0860(2) Uani d . 1 1 . .
N N17 0.7137(2) 0.0225(3) 0.07427(9) 0.0511(8) Uani d . 1 1 . .
C C17 0.7777(3) 0.0433(3) 0.05675(11) 0.0459(9) Uani d . 1 1 . .
Se Se17 0.87743(3) 0.07271(4) 0.030650(14) 0.06694(15) Uani d . 1 1 . .
C C112 -0.3805(5) -0.3312(6) -0.19489(18) 0.106(2) Uani d . 1 1 . .
H H112 -0.3846 -0.2712 -0.1839 0.128 Uiso calc R 1 1 . .

loop_
_atom_site_aniso_label
_atom_site_aniso_U_11
_atom_site_aniso_U_22
_atom_site_aniso_U_33
_atom_site_aniso_U_12
_atom_site_aniso_U_13
_atom_site_aniso_U_23
Mn2 0.0391(3) 0.0353(3) 0.0365(3) 0.0009(2) -0.0034(2) 0.0015(2)
Mn1 0.0385(3) 0.0337(3) 0.0368(3) 0.0003(2) -0.0042(2) 0.0031(2)
N1 0.0491(18) 0.0320(16) 0.0449(17) 0.0005(14) 0.0006(14) 0.0011(14)
C1 0.058(3) 0.033(2) 0.048(2) 0.0017(17) -0.0094(19) 0.0031(17)
C2 0.061(3) 0.044(2) 0.049(2) 0.000(2) -0.0102(19) -0.0026(18)
C3 0.048(2) 0.034(2) 0.051(2) -0.0010(17) 0.0011(18) 0.0024(17)
C4 0.053(2) 0.037(2) 0.052(2) 0.0006(18) -0.0081(19) 0.0053(18)
C5 0.057(2) 0.036(2) 0.048(2) -0.0041(18) -0.0057(19) 0.0028(17)
C6 0.065(3) 0.039(2) 0.054(2) 0.000(2) -0.009(2) -0.0029(19)
C7 0.068(3) 0.039(2) 0.051(2) -0.002(2) -0.003(2) -0.0034(19)
C8 0.057(2) 0.037(2) 0.046(2) -0.0006(18) -0.0037(18) 0.0013(17)
C9 0.077(3) 0.044(2) 0.041(2) -0.001(2) -0.004(2) -0.0001(18)
C10 0.077(3) 0.039(2) 0.042(2) -0.001(2) -0.002(2) 0.0059(18)
C11 0.081(3) 0.038(2) 0.046(2) 0.000(2) -0.007(2) 0.0013(18)
C12 0.079(3) 0.035(2) 0.047(2) -0.001(2) 0.000(2) 0.0063(18)
N2 0.060(2) 0.0342(17) 0.0508(19) -0.0013(15) -0.0068(16) 0.0038(15)
N21 0.0422(18) 0.0410(18) 0.0431(17) 0.0009(14) -0.0068(14) 0.0045(14)
C21 0.048(3) 0.077(3) 0.052(2) 0.000(2) -0.004(2) 0.005(2)
C22 0.045(3) 0.092(4) 0.065(3) 0.005(2) -0.008(2) 0.004(3)
C23 0.049(2) 0.048(3) 0.070(3) 0.0023(19) -0.017(2) 0.006(2)
C24 0.071(3) 0.077(3) 0.044(2) -0.007(3) -0.017(2) 0.014(2)
C25 0.049(2) 0.071(3) 0.044(2) -0.001(2) -0.0067(18) 0.007(2)
C26 0.064(3) 0.076(3) 0.067(3) -0.011(3) -0.012(2) 0.009(3)
C27 0.063(3) 0.086(4) 0.061(3) 0.002(3) -0.012(2) 0.006(3)
C28 0.049(2) 0.057(3) 0.062(3) 0.003(2) -0.017(2) 0.003(2)
C29 0.045(3) 0.151(6) 0.060(3) 0.017(3) -0.003(2) 0.013(3)
C30 0.047(3) 0.124(5) 0.050(2) 0.010(3) -0.003(2) 0.015(3)
C31 0.047(2) 0.070(3) 0.046(2) -0.004(2) -0.0049(18) 0.012(2)
C32 0.072(3) 0.069(3) 0.045(2) -0.009(2) -0.017(2) 0.017(2)
N22 0.0393(18) 0.050(2) 0.0424(17) 0.0013(14) -0.0058(14) 0.0040(15)
N41 0.0440(18) 0.0382(17) 0.0475(18) 0.0006(14) -0.0004(14) 0.0017(14)
C41 0.057(2) 0.038(2) 0.047(2) 0.0035(18) -0.0054(18) 0.0042(17)
C42 0.060(3) 0.046(2) 0.048(2) -0.002(2) -0.0099(19) -0.0002(19)
C43 0.052(2) 0.040(2) 0.048(2) 0.0006(18) 0.0020(18) -0.0028(18)
C44 0.058(3) 0.037(2) 0.060(2) -0.0020(19) -0.012(2) 0.0058(19)
C45 0.055(2) 0.040(2) 0.054(2) -0.0036(19) -0.0102(19) 0.0029(19)
C46 0.063(3) 0.039(2) 0.055(2) 0.003(2) -0.008(2) -0.0049(19)
C47 0.061(3) 0.043(2) 0.055(2) -0.002(2) 0.000(2) -0.004(2)
C48 0.054(2) 0.032(2) 0.053(2) 0.0029(17) -0.0031(19) 0.0003(17)
C49 0.079(3) 0.042(2) 0.046(2) 0.002(2) 0.001(2) -0.0072(19)
C50 0.077(3) 0.042(2) 0.040(2) -0.001(2) 0.001(2) 0.0044(18)
C51 0.075(3) 0.042(2) 0.041(2) 0.002(2) -0.004(2) -0.0037(18)
C52 0.073(3) 0.037(2) 0.044(2) -0.002(2) 0.000(2) 0.0043(17)
N42 0.059(2) 0.0347(17) 0.0454(18) -0.0002(15) -0.0045(15) -0.0010(14)
N61 0.135(5) 0.115(5) 0.066(3) 0.001(4) 0.005(3) 0.020(3)
C61 0.159(7) 0.083(5) 0.090(5) -0.016(5) -0.005(5) 0.021(4)
C62 0.115(5) 0.080(4) 0.071(4) -0.012(4) -0.003(3) -0.001(3)
C63 0.059(3) 0.079(4) 0.059(3) -0.001(2) 0.003(2) 0.004(3)
C64 0.087(4) 0.071(3) 0.064(3) 0.000(3) 0.010(3) 0.000(3)
C65 0.111(5) 0.100(5) 0.071(4) 0.009(4) 0.009(3) -0.009(3)
C66 0.066(3) 0.073(3) 0.064(3) -0.003(3) 0.000(2) -0.005(3)
C67 0.076(3) 0.074(4) 0.063(3) -0.002(3) -0.002(2) -0.005(3)
C68 0.072(3) 0.086(4) 0.054(3) 0.003(3) -0.002(2) -0.005(3)
C69 0.149(6) 0.085(4) 0.065(3) 0.003(4) -0.005(4) -0.002(3)
C70 0.173(8) 0.103(6) 0.071(4) 0.007(5) -0.004(4) -0.019(4)
C71 0.191(9) 0.095(5) 0.072(4) 0.010(5) 0.003(5) 0.015(4)
C72 0.175(7) 0.069(4) 0.064(3) 0.000(4) -0.007(4) 0.001(3)
N62 0.135(5) 0.111(5) 0.063(3) 0.009(4) -0.002(3) 0.002(3)
N81 0.0441(19) 0.046(2) 0.0434(17) -0.0011(15) -0.0091(14) 0.0050(14)
C81 0.047(3) 0.092(4) 0.052(2) -0.002(2) -0.006(2) 0.012(2)
C82 0.045(3) 0.117(5) 0.065(3) -0.005(3) -0.011(2) 0.016(3)
C83 0.048(3) 0.073(3) 0.068(3) -0.005(2) -0.016(2) 0.008(2)
C84 0.072(3) 0.074(3) 0.044(2) -0.002(3) -0.015(2) 0.005(2)
C85 0.053(3) 0.064(3) 0.047(2) 0.001(2) -0.0084(19) 0.005(2)
C86 0.066(3) 0.110(5) 0.063(3) -0.009(3) -0.013(3) 0.012(3)
N101 0.109(4) 0.121(5) 0.067(3) -0.005(4) 0.000(3) -0.011(3)
C101 0.101(5) 0.119(6) 0.081(4) 0.013(4) 0.009(4) 0.025(4)
C102 0.092(4) 0.104(5) 0.083(4) 0.012(4) 0.011(3) 0.000(4)
C103 0.058(3) 0.115(5) 0.063(3) -0.009(3) 0.005(2) -0.006(3)
C104 0.116(5) 0.092(5) 0.081(4) -0.002(4) 0.000(4) 0.011(4)
C105 0.130(6) 0.099(5) 0.078(4) -0.002(4) 0.002(4) -0.014(4)
C106 0.083(4) 0.131(6) 0.076(4) -0.007(4) 0.003(3) 0.021(4)
C107 0.074(4) 0.148(7) 0.093(5) -0.020(4) -0.004(3) 0.025(5)
C108 0.078(4) 0.143(7) 0.067(4) -0.019(4) -0.004(3) 0.015(4)
C109 0.164(8) 0.118(6) 0.082(5) -0.013(5) -0.018(5) 0.050(5)
C110 0.209(10) 0.105(6) 0.089(5) -0.010(6) -0.014(6) 0.022(4)
C111 0.119(6) 0.111(6) 0.086(5) -0.003(5) 0.002(4) 0.036(4)
N102 0.152(6) 0.119(5) 0.073(3) 0.003(4) -0.003(3) 0.017(4)
N121 0.0401(18) 0.0459(19) 0.0419(17) 0.0007(14) -0.0073(14) -0.0015(14)
C121 0.045(2) 0.071(3) 0.046(2) -0.001(2) -0.0069(18) 0.003(2)
C122 0.072(3) 0.068(3) 0.040(2) -0.002(2) -0.014(2) 0.002(2)
C123 0.045(2) 0.061(3) 0.058(3) 0.004(2) -0.010(2) -0.003(2)
C124 0.045(3) 0.117(5) 0.055(3) 0.004(3) -0.006(2) -0.003(3)
C125 0.047(3) 0.098(4) 0.048(2) 0.003(2) -0.007(2) -0.001(2)
C126 0.059(3) 0.093(4) 0.053(2) 0.006(3) -0.006(2) -0.005(2)
N13 0.051(2) 0.063(2) 0.0445(18) 0.0014(18) 0.0033(16) 0.0029(17)
C13 0.055(3) 0.050(2) 0.043(2) 0.006(2) -0.0079(19) -0.0003(18)
Se13 0.0671(3) 0.1123(5) 0.0793(4) -0.0190(3) 0.0135(3) 0.0173(3)
N14 0.052(2) 0.059(2) 0.0462(19) -0.0037(17) 0.0025(16) 0.0048(16)
C14 0.054(2) 0.047(2) 0.041(2) -0.0002(19) -0.0088(19) 0.0046(18)
Se14 0.0579(3) 0.1092(5) 0.0576(3) 0.0026(3) 0.0133(2) 0.0142(3)
N16 0.053(2) 0.067(2) 0.0444(19) -0.0019(18) 0.0019(17) 0.0009(17)
C16 0.053(3) 0.054(3) 0.043(2) -0.002(2) -0.010(2) 0.0060(19)
Se16 0.0584(3) 0.1393(6) 0.0605(3) 0.0185(3) 0.0091(2) -0.0018(3)
N17 0.052(2) 0.058(2) 0.0436(18) 0.0064(17) 0.0037(16) 0.0018(16)
C17 0.055(2) 0.041(2) 0.041(2) 0.0048(19) -0.0081(19) 0.0016(17)
Se17 0.0544(3) 0.0778(4) 0.0687(3) -0.0104(2) 0.0053(2) 0.0131(3)
C112 0.113(5) 0.129(6) 0.078(4) -0.003(5) 0.007(4) 0.018(4)

loop_
_atom_type_symbol
_atom_type_description
_atom_type_scat_dispersion_real
_atom_type_scat_dispersion_imag
_atom_type_scat_source
C C 0.0033 0.0016 'International Tables Vol C Tables 4.2.6.8 and 6.1.1.4'
H H 0.0000 0.0000 'International Tables Vol C Tables 4.2.6.8 and 6.1.1.4'
N N 0.0061 0.0033 'International Tables Vol C Tables 4.2.6.8 and 6.1.1.4'
Mn Mn 0.3368 0.7283 'International Tables Vol C Tables 4.2.6.8 and 6.1.1.4'
Se Se -0.0929 2.2259 'International Tables Vol C Tables 4.2.6.8 and 6.1.1.4'

loop_
_geom_angle_atom_site_label_1
_geom_angle_atom_site_label_2
_geom_angle_atom_site_label_3
_geom_angle_site_symmetry_1
_geom_angle_site_symmetry_3
_geom_angle
_geom_angle_publ_flag
N16 Mn2 N17 . . 179.89(16) y
N16 Mn2 N42 . 1_565 90.39(13) ?
N17 Mn2 N42 . 1_565 89.53(13) ?
N16 Mn2 N41 . . 89.22(13) y
N17 Mn2 N41 . . 90.87(12) y
N42 Mn2 N41 1_565 . 179.27(12) y
N16 Mn2 N121 . . 89.27(12) y
N17 Mn2 N121 . . 90.81(12) y
N42 Mn2 N121 1_565 . 89.70(12) ?
N41 Mn2 N121 . . 89.68(11) y
N16 Mn2 N22 . . 89.90(12) y
N17 Mn2 N22 . . 90.01(12) y
N42 Mn2 N22 1_565 . 86.94(12) ?
N41 Mn2 N22 . . 93.68(12) y
N121 Mn2 N22 . . 176.53(12) y
N14 Mn1 N13 . . 178.94(14) y
N14 Mn1 N2 . 1_565 90.72(13) ?
N13 Mn1 N2 . 1_565 90.19(13) ?
N14 Mn1 N21 . . 90.20(12) y
N13 Mn1 N21 . . 90.37(12) y
N2 Mn1 N21 1_565 . 88.85(12) ?
N14 Mn1 N1 . . 88.46(12) y
N13 Mn1 N1 . . 90.63(13) y
N2 Mn1 N1 1_565 . 179.16(12) ?
N21 Mn1 N1 . . 90.96(11) y
N14 Mn1 N81 . . 91.17(12) y
N13 Mn1 N81 . . 88.29(12) y
N2 Mn1 N81 1_565 . 89.37(12) ?
N21 Mn1 N81 . . 177.77(11) y
N1 Mn1 N81 . . 90.84(11) y
C5 N1 C1 . . 116.2(3) ?
C5 N1 Mn1 . . 122.8(3) ?
C1 N1 Mn1 . . 121.0(2) ?
N1 C1 C2 . . 123.3(4) ?
N1 C1 H1 . . 118.4 ?
C2 C1 H1 . . 118.4 ?
C1 C2 C3 . . 120.2(4) ?
C1 C2 H2 . . 119.9 ?
C3 C2 H2 . . 119.9 ?
C2 C3 C4 . . 116.7(4) ?
C2 C3 C6 . . 119.9(4) ?
C4 C3 C6 . . 123.4(4) ?
C5 C4 C3 . . 119.6(4) ?
C5 C4 H4 . . 120.2 ?
C3 C4 H4 . . 120.2 ?
N1 C5 C4 . . 124.0(4) ?
N1 C5 H5 . . 118.0 ?
C4 C5 H5 . . 118.0 ?
C7 C6 C3 . . 125.2(4) ?
C7 C6 H6 . . 117.4 ?
C3 C6 H6 . . 117.4 ?
C6 C7 C8 . . 125.8(4) ?
C6 C7 H7 . . 117.1 ?
C8 C7 H7 . . 117.1 ?
C9 C8 C12 . . 117.1(4) ?
C9 C8 C7 . . 120.8(4) ?
C12 C8 C7 . . 122.1(4) ?
C10 C9 C8 . . 119.8(4) ?
C10 C9 H9 . . 120.1 ?
C8 C9 H9 . . 120.1 ?
N2 C10 C9 . . 123.2(4) ?
N2 C10 H10 . . 118.4 ?
C9 C10 H10 . . 118.4 ?
N2 C11 C12 . . 124.3(4) ?
N2 C11 H11 . . 117.9 ?
C12 C11 H11 . . 117.9 ?
C11 C12 C8 . . 119.1(4) ?
C11 C12 H12 . . 120.5 ?
C8 C12 H12 . . 120.5 ?
C11 N2 C10 . . 116.5(3) ?
C11 N2 Mn1 . 1_545 122.3(3) ?
C10 N2 Mn1 . 1_545 121.1(3) ?
C25 N21 C21 . . 115.7(3) ?
C25 N21 Mn1 . . 122.1(3) ?
C21 N21 Mn1 . . 122.1(3) ?
N21 C21 C22 . . 123.7(4) ?
N21 C21 H21 . . 118.1 ?
C22 C21 H21 . . 118.1 ?
C23 C22 C21 . . 121.1(5) ?
C23 C22 H22 . . 119.5 ?
C21 C22 H22 . . 119.5 ?
C22 C23 C24 . . 115.7(4) ?
C22 C23 C26 . . 118.2(4) ?
C24 C23 C26 . . 126.0(4) ?
C25 C24 C23 . . 120.4(4) ?
C25 C24 H24 . . 119.8 ?
C23 C24 H24 . . 119.8 ?
N21 C25 C24 . . 123.2(4) ?
N21 C25 H25 . . 118.4 ?
C24 C25 H25 . . 118.4 ?
C27 C26 C23 . . 125.7(5) ?
C27 C26 H26 . . 117.1 ?
C23 C26 H26 . . 117.1 ?
C26 C27 C28 . . 125.8(5) ?
C26 C27 H27 . . 117.1 ?
C28 C27 H27 . . 117.1 ?
C32 C28 C29 . . 115.8(4) ?
C32 C28 C27 . . 126.2(4) ?
C29 C28 C27 . . 118.0(4) ?
C30 C29 C28 . . 120.8(5) ?
C30 C29 H29 . . 119.6 ?
C28 C29 H29 . . 119.6 ?
N22 C30 C29 . . 123.8(4) ?
N22 C30 H30 . . 118.1 ?
C29 C30 H30 . . 118.1 ?
N22 C31 C32 . . 123.0(4) ?
N22 C31 H31 . . 118.5 ?
C32 C31 H31 . . 118.5 ?
C28 C32 C31 . . 120.8(4) ?
C28 C32 H32 . . 119.6 ?
C31 C32 H32 . . 119.6 ?
C31 N22 C30 . . 115.8(4) ?
C31 N22 Mn2 . . 121.5(3) ?
C30 N22 Mn2 . . 122.0(3) ?
C41 N41 C45 . . 116.2(3) ?
C41 N41 Mn2 . . 120.7(3) ?
C45 N41 Mn2 . . 123.1(3) ?
N41 C41 C42 . . 123.5(4) ?
N41 C41 H41 . . 118.2 ?
C42 C41 H41 . . 118.2 ?
C41 C42 C43 . . 120.4(4) ?
C41 C42 H42 . . 119.8 ?
C43 C42 H42 . . 119.8 ?
C42 C43 C44 . . 116.5(4) ?
C42 C43 C46 . . 121.1(4) ?
C44 C43 C46 . . 122.5(4) ?
C45 C44 C43 . . 119.6(4) ?
C45 C44 H44 . . 120.2 ?
C43 C44 H44 . . 120.2 ?
N41 C45 C44 . . 123.8(4) ?
N41 C45 H45 . . 118.1 ?
C44 C45 H45 . . 118.1 ?
C47 C46 C43 . . 124.8(4) ?
C47 C46 H46 . . 117.6 ?
C43 C46 H46 . . 117.6 ?
C46 C47 C48 . . 125.7(4) ?
C46 C47 H47 . . 117.1 ?
C48 C47 H47 . . 117.1 ?
C49 C48 C52 . . 117.4(4) ?
C49 C48 C47 . . 120.0(4) ?
C52 C48 C47 . . 122.5(4) ?
C48 C49 C50 . . 119.3(4) ?
C48 C49 H49 . . 120.3 ?
C50 C49 H49 . . 120.3 ?
N42 C50 C49 . . 124.1(4) ?
N42 C50 H50 . . 117.9 ?
C49 C50 H50 . . 117.9 ?
N42 C51 C52 . . 123.9(4) ?
N42 C51 H51 . . 118.1 ?
C52 C51 H51 . . 118.1 ?
C51 C52 C48 . . 119.2(4) ?
C51 C52 H52 . . 120.4 ?
C48 C52 H52 . . 120.4 ?
C50 N42 C51 . . 116.0(3) ?
C50 N42 Mn2 . 1_545 121.6(3) ?
C51 N42 Mn2 . 1_545 122.4(3) ?
C65 N61 C61 . . 114.7(6) ?
N61 C61 C62 . . 124.8(6) ?
N61 C61 H61 . . 117.6 ?
C62 C61 H61 . . 117.6 ?
C61 C62 C63 . . 120.1(6) ?
C61 C62 H62 . . 119.9 ?
C63 C62 H62 . . 119.9 ?
C62 C63 C64 . . 116.2(5) ?
C62 C63 C66 . . 119.1(5) ?
C64 C63 C66 . . 124.6(5) ?
C63 C64 C65 . . 118.7(6) ?
C63 C64 H64 . . 120.7 ?
C65 C64 H64 . . 120.7 ?
N61 C65 C64 . . 125.4(6) ?
N61 C65 H65 . . 117.3 ?
C64 C65 H65 . . 117.3 ?
C67 C66 C63 . . 126.9(5) ?
C67 C66 H66 . . 116.6 ?
C63 C66 H66 . . 116.6 ?
C66 C67 C68 . . 126.3(5) ?
C66 C67 H67 . . 116.9 ?
C68 C67 H67 . . 116.9 ?
C72 C68 C69 . . 115.3(5) ?
C72 C68 C67 . . 120.5(5) ?
C69 C68 C67 . . 124.3(5) ?
C68 C69 C70 . . 120.1(6) ?
C68 C69 H69 . . 120.0 ?
C70 C69 H69 . . 120.0 ?
N62 C70 C69 . . 124.2(7) ?
N62 C70 H70 . . 117.9 ?
C69 C70 H70 . . 117.9 ?
N62 C71 C72 . . 125.3(7) ?
N62 C71 H71 . . 117.4 ?
C72 C71 H71 . . 117.4 ?
C68 C72 C71 . . 120.2(6) ?
C68 C72 H72 . . 119.9 ?
C71 C72 H72 . . 119.9 ?
C71 N62 C70 . . 115.0(6) ?
C81 N81 C85 . . 115.6(4) ?
C81 N81 Mn1 . . 120.7(3) ?
C85 N81 Mn1 . . 123.6(3) ?
N81 C81 C82 . . 123.9(4) ?
N81 C81 H81 . . 118.0 ?
C82 C81 H81 . . 118.0 ?
C83 C82 C81 . . 121.2(5) ?
C83 C82 H82 . . 119.4 ?
C81 C82 H82 . . 119.4 ?
C82 C83 C84 . . 116.1(4) ?
C82 C83 C86 . . 118.8(5) ?
C84 C83 C86 . . 125.2(5) ?
C85 C84 C83 . . 119.9(4) ?
C85 C84 H84 . . 120.1 ?
C83 C84 H84 . . 120.1 ?
N81 C85 C84 . . 123.4(4) ?
N81 C85 H85 . . 118.3 ?
C84 C85 H85 . . 118.3 ?
C86 C86 C83 2_454 . 127.2(7) ?
C86 C86 H86 2_454 . 116.4 ?
C83 C86 H86 . . 116.4 ?
C105 N101 C101 . . 116.3(6) ?
N101 C101 C102 . . 124.1(7) ?
N101 C101 H101 . . 118.0 ?
C102 C101 H101 . . 118.0 ?
C103 C102 C101 . . 119.4(7) ?
C103 C102 H102 . . 120.3 ?
C101 C102 H102 . . 120.3 ?
C102 C103 C104 . . 117.1(5) ?
C102 C103 C106 . . 118.1(6) ?
C104 C103 C106 . . 124.8(6) ?
C103 C104 C105 . . 120.1(6) ?
C103 C104 H104 . . 120.0 ?
C105 C104 H104 . . 120.0 ?
N101 C105 C104 . . 123.1(7) ?
N101 C105 H105 . . 118.5 ?
C104 C105 H105 . . 118.5 ?
C107 C106 C103 . . 127.7(8) ?
C107 C106 H106 . . 116.2 ?
C103 C106 H106 . . 116.2 ?
C106 C107 C108 . . 127.2(9) ?
C106 C107 H107 . . 116.4 ?
C108 C107 H107 . . 116.4 ?
C112 C108 C109 . . 116.6(6) ?
C112 C108 C107 . . 118.1(8) ?
C109 C108 C107 . . 125.3(7) ?
C108 C109 C110 . . 119.9(7) ?
C108 C109 H109 . . 120.0 ?
C110 C109 H109 . . 120.0 ?
N102 C110 C109 . . 124.1(8) ?
N102 C110 H110 . . 117.9 ?
C109 C110 H110 . . 117.9 ?
N102 C111 C112 . . 124.9(7) ?
N102 C111 H111 . . 117.6 ?
C112 C111 H111 . . 117.6 ?
C110 N102 C111 . . 115.2(6) ?
C125 N121 C121 . . 115.5(3) ?
C125 N121 Mn2 . . 122.2(3) ?
C121 N121 Mn2 . . 122.3(3) ?
N121 C121 C122 . . 123.3(4) ?
N121 C121 H121 . . 118.3 ?
C122 C121 H121 . . 118.3 ?
C123 C122 C121 . . 120.0(4) ?
C123 C122 H122 . . 120.0 ?
C121 C122 H122 . . 120.0 ?
C124 C123 C122 . . 116.5(4) ?
C124 C123 C126 . . 118.3(4) ?
C122 C123 C126 . . 125.1(4) ?
C123 C124 C125 . . 120.3(5) ?
C123 C124 H124 . . 119.9 ?
C125 C124 H124 . . 119.9 ?
N121 C125 C124 . . 124.4(4) ?
N121 C125 H125 . . 117.8 ?
C124 C125 H125 . . 117.8 ?
C126 C126 C123 2_755 . 127.4(6) ?
C126 C126 H126 2_755 . 116.3 ?
C123 C126 H126 . . 116.3 ?
C13 N13 Mn1 . . 158.1(3) ?
N13 C13 Se13 . . 178.6(4) ?
C14 N14 Mn1 . . 171.5(3) ?
N14 C14 Se14 . . 179.1(4) ?
C16 N16 Mn2 . . 161.2(3) ?
N16 C16 Se16 . . 179.1(4) ?
C17 N17 Mn2 . . 158.2(3) ?
N17 C17 Se17 . . 178.4(4) ?
C108 C112 C111 . . 119.3(8) ?
C108 C112 H112 . . 120.4 ?
C111 C112 H112 . . 120.4 ?

loop_
_geom_bond_atom_site_label_1
_geom_bond_atom_site_label_2
_geom_bond_site_symmetry_2
_geom_bond_distance
_geom_bond_publ_flag
Mn2 N16 . 2.172(4) y
Mn2 N17 . 2.185(3) y
Mn2 N42 1_565 2.293(3) ?
Mn2 N41 . 2.317(3) y
Mn2 N121 . 2.322(3) y
Mn2 N22 . 2.325(3) y
Mn1 N14 . 2.176(3) y
Mn1 N13 . 2.183(4) y
Mn1 N2 1_565 2.285(3) ?
Mn1 N21 . 2.324(3) y
Mn1 N1 . 2.338(3) y
Mn1 N81 . 2.339(3) y
N1 C5 . 1.335(5) ?
N1 C1 . 1.346(5) ?
C1 C2 . 1.380(6) ?
C1 H1 . 0.9300 ?
C2 C3 . 1.381(6) ?
C2 H2 . 0.9300 ?
C3 C4 . 1.392(5) ?
C3 C6 . 1.470(6) ?
C4 C5 . 1.377(5) ?
C4 H4 . 0.9300 ?
C5 H5 . 0.9300 ?
C6 C7 . 1.315(6) ?
C6 H6 . 0.9300 ?
C7 C8 . 1.472(6) ?
C7 H7 . 0.9300 ?
C8 C9 . 1.383(6) ?
C8 C12 . 1.389(6) ?
C9 C10 . 1.373(6) ?
C9 H9 . 0.9300 ?
C10 N2 . 1.338(5) ?
C10 H10 . 0.9300 ?
C11 N2 . 1.328(5) ?
C11 C12 . 1.369(6) ?
C11 H11 . 0.9300 ?
C12 H12 . 0.9300 ?
N2 Mn1 1_545 2.285(3) ?
N21 C25 . 1.332(5) ?
N21 C21 . 1.336(5) ?
C21 C22 . 1.368(6) ?
C21 H21 . 0.9300 ?
C22 C23 . 1.358(6) ?
C22 H22 . 0.9300 ?
C23 C24 . 1.384(7) ?
C23 C26 . 1.486(6) ?
C24 C25 . 1.380(6) ?
C24 H24 . 0.9300 ?
C25 H25 . 0.9300 ?
C26 C27 . 1.260(7) ?
C26 H26 . 0.9300 ?
C27 C28 . 1.492(6) ?
C27 H27 . 0.9300 ?
C28 C32 . 1.362(6) ?
C28 C29 . 1.370(7) ?
C29 C30 . 1.367(6) ?
C29 H29 . 0.9300 ?
C30 N22 . 1.330(5) ?
C30 H30 . 0.9300 ?
C31 N22 . 1.328(5) ?
C31 C32 . 1.388(6) ?
C31 H31 . 0.9300 ?
C32 H32 . 0.9300 ?
N41 C41 . 1.337(5) ?
N41 C45 . 1.345(5) ?
C41 C42 . 1.376(6) ?
C41 H41 . 0.9300 ?
C42 C43 . 1.381(6) ?
C42 H42 . 0.9300 ?
C43 C44 . 1.396(6) ?
C43 C46 . 1.471(6) ?
C44 C45 . 1.375(6) ?
C44 H44 . 0.9300 ?
C45 H45 . 0.9300 ?
C46 C47 . 1.318(6) ?
C46 H46 . 0.9300 ?
C47 C48 . 1.469(6) ?
C47 H47 . 0.9300 ?
C48 C49 . 1.379(6) ?
C48 C52 . 1.388(5) ?
C49 C50 . 1.381(6) ?
C49 H49 . 0.9300 ?
C50 N42 . 1.333(5) ?
C50 H50 . 0.9300 ?
C51 N42 . 1.343(5) ?
C51 C52 . 1.378(6) ?
C51 H51 . 0.9300 ?
C52 H52 . 0.9300 ?
N42 Mn2 1_545 2.293(3) ?
N61 C65 . 1.320(8) ?
N61 C61 . 1.323(9) ?
C61 C62 . 1.371(9) ?
C61 H61 . 0.9300 ?
C62 C63 . 1.380(8) ?
C62 H62 . 0.9300 ?
C63 C64 . 1.382(7) ?
C63 C66 . 1.467(7) ?
C64 C65 . 1.387(7) ?
C64 H64 . 0.9300 ?
C65 H65 . 0.9300 ?
C66 C67 . 1.297(7) ?
C66 H66 . 0.9300 ?
C67 C68 . 1.471(7) ?
C67 H67 . 0.9300 ?
C68 C72 . 1.364(8) ?
C68 C69 . 1.369(8) ?
C69 C70 . 1.383(8) ?
C69 H69 . 0.9300 ?
C70 N62 . 1.314(9) ?
C70 H70 . 0.9300 ?
C71 N62 . 1.296(9) ?
C71 C72 . 1.371(8) ?
C71 H71 . 0.9300 ?
C72 H72 . 0.9300 ?
N81 C81 . 1.335(5) ?
N81 C85 . 1.335(5) ?
C81 C82 . 1.366(6) ?
C81 H81 . 0.9300 ?
C82 C83 . 1.356(7) ?
C82 H82 . 0.9300 ?
C83 C84 . 1.387(7) ?
C83 C86 . 1.486(7) ?
C84 C85 . 1.386(6) ?
C84 H84 . 0.9300 ?
C85 H85 . 0.9300 ?
C86 C86 2_454 1.240(10) ?
C86 H86 . 0.9300 ?
N101 C105 . 1.323(8) ?
N101 C101 . 1.326(9) ?
C101 C102 . 1.379(8) ?
C101 H101 . 0.9300 ?
C102 C103 . 1.359(9) ?
C102 H102 . 0.9300 ?
C103 C104 . 1.375(9) ?
C103 C106 . 1.488(8) ?
C104 C105 . 1.377(8) ?
C104 H104 . 0.9300 ?
C105 H105 . 0.9300 ?
C106 C107 . 1.208(9) ?
C106 H106 . 0.9300 ?
C107 C108 . 1.522(9) ?
C107 H107 . 0.9300 ?
C108 C112 . 1.341(9) ?
C108 C109 . 1.372(10) ?
C109 C110 . 1.385(10) ?
C109 H109 . 0.9300 ?
C110 N102 . 1.302(9) ?
C110 H110 . 0.9300 ?
C111 N102 . 1.310(9) ?
C111 C112 . 1.395(9) ?
C111 H111 . 0.9300 ?
N121 C125 . 1.325(5) ?
N121 C121 . 1.334(5) ?
C121 C122 . 1.386(6) ?
C121 H121 . 0.9300 ?
C122 C123 . 1.372(6) ?
C122 H122 . 0.9300 ?
C123 C124 . 1.363(6) ?
C123 C126 . 1.483(6) ?
C124 C125 . 1.369(6) ?
C124 H124 . 0.9300 ?
C125 H125 . 0.9300 ?
C126 C126 2_755 1.256(9) ?
C126 H126 . 0.9300 ?
N13 C13 . 1.158(5) ?
C13 Se13 . 1.771(5) ?
N14 C14 . 1.157(5) ?
C14 Se14 . 1.769(4) ?
N16 C16 . 1.158(5) ?
C16 Se16 . 1.769(5) ?
N17 C17 . 1.161(5) ?
C17 Se17 . 1.774(4) ?
C112 H112 . 0.9300 ?
